data_4311926
loop_
_publ_author_name
'Jean-Philippe Taquet'
'Olivier Siri'
'Pierre Braunstein'
'Richard Welter'

_publ_contact_author_address
;
Institut Le Bel, rue Blaise Pascal, 67000 STRASBOURG, FRANCE
;
_publ_contact_author_email braunst@chimie.u-strasbg.fr
_publ_contact_author_fax 0390241322
_publ_contact_author_name
;
Pierre BRAUNSTEIN
;
_publ_contact_author_phone 0390241308
_publ_section_title
;
 Stepwise Synthesis, Structures, and Reactivity of Mono-, Di-, and
 Trimetallic Metal Complexes with a 6\p + 6\p Quinonoid Zwitterion
;
_journal_name_full 'Inorganic Chemistry'
_journal_page_first 6944
_journal_page_last 6953
_journal_paper_doi 10.1021/ic049263a
_journal_volume 43
_journal_year 2004
_chemical_formula_moiety 'C36 H40 N4 O2 Pd2, 2(C4 H8 O)'
_chemical_formula_sum 'C44 H56 N4 O4 Pd2'
_chemical_formula_weight 917.73
_chemical_name_systematic
; 
 ? 
;
_space_group_IT_number 15
_symmetry_cell_setting monoclinic
_symmetry_space_group_name_Hall '-C 2yc'
_symmetry_space_group_name_H-M 'C 1 2/c 1'
_atom_sites_solution_hydrogens geom
_atom_sites_solution_primary direct
_atom_sites_solution_secondary difmap
_audit_creation_date 10-11-03
_audit_creation_method SHELXL-97
_cell_angle_alpha 90.00
_cell_angle_beta 107.84(5)
_cell_angle_gamma 90.00
_cell_formula_units_Z 4
_cell_length_a 15.612(2)
_cell_length_b 12.394(2)
_cell_length_c 22.147(2)
_cell_measurement_reflns_used 5936
_cell_measurement_temperature 173(2)
_cell_measurement_theta_max 30.02
_cell_measurement_theta_min 1.93
_cell_volume 4079.3(15)
_computing_cell_refinement 'Denzo (Nonius B.V., 1998)'
_computing_data_collection 'Collect (Nonius B.V., 1998)'
_computing_data_reduction 'Denzo (Nonius B.V., 1998)'
_computing_molecular_graphics 'PLATON 98 (Spek, 1998)'
_computing_publication_material 'SHELXL-97 (Sheldrick, 1997)'
_computing_structure_refinement 'SHELXL-97 (Sheldrick, 1997)'
_computing_structure_solution 'SHELXS-97 (Sheldrick, 1997)'
_diffrn_ambient_temperature 173(2)
_diffrn_measured_fraction_theta_full 0.997
_diffrn_measured_fraction_theta_max 0.997
_diffrn_measurement_device_type KappaCCD
_diffrn_measurement_method '\p scans'
_diffrn_radiation_monochromator graphite
_diffrn_radiation_source 'fine-focus sealed tube'
_diffrn_radiation_type MoK\a
_diffrn_radiation_wavelength 0.71073
_diffrn_reflns_av_R_equivalents 0.0000
_diffrn_reflns_av_sigmaI/netI 0.0577
_diffrn_reflns_limit_h_max 21
_diffrn_reflns_limit_h_min 0
_diffrn_reflns_limit_k_max 17
_diffrn_reflns_limit_k_min 0
_diffrn_reflns_limit_l_max 29
_diffrn_reflns_limit_l_min -31
_diffrn_reflns_number 5936
_diffrn_reflns_theta_full 30.02
_diffrn_reflns_theta_max 30.02
_diffrn_reflns_theta_min 1.93
_exptl_absorpt_coefficient_mu 0.929
_exptl_absorpt_correction_type none
_exptl_crystal_colour green
_exptl_crystal_density_diffrn 1.494
_exptl_crystal_density_method 'not measured'
_exptl_crystal_description prism
_exptl_crystal_F_000 1888
_exptl_crystal_size_max 0.13
_exptl_crystal_size_mid 0.10
_exptl_crystal_size_min 0.08
_refine_diff_density_max 0.859
_refine_diff_density_min -1.072
_refine_diff_density_rms 0.245
_refine_ls_extinction_method none
_refine_ls_goodness_of_fit_ref 1.084
_refine_ls_hydrogen_treatment mixed
_refine_ls_matrix_type full
_refine_ls_number_parameters 245
_refine_ls_number_reflns 5936
_refine_ls_number_restraints 0
_refine_ls_restrained_S_all 1.084
_refine_ls_R_factor_all 0.0786
_refine_ls_R_factor_gt 0.0456
_refine_ls_shift/su_max 0.002
_refine_ls_shift/su_mean 0.000
_refine_ls_structure_factor_coef Fsqd
_refine_ls_weighting_details 'calc w=1/[\s^2^(Fo^2^)+(0.0752P)^2^+0.1024P] where P=(Fo^2^+2Fc^2^)/3'
_refine_ls_weighting_scheme calc
_refine_ls_wR_factor_gt 0.1101
_refine_ls_wR_factor_ref 0.1384
_reflns_number_gt 4274
_reflns_number_total 5936
_reflns_threshold_expression >2sigma(I)
_cod_data_source_file ic049263asi20040807_120729.cif
_cod_data_source_block C17
_cod_original_cell_volume 4079.0(9)
_cod_original_sg_symbol_H-M 'C 2/c'
_cod_database_code 4311926

loop_
_symmetry_equiv_pos_as_xyz
'x, y, z'
'-x, y, -z+1/2'
'x+1/2, y+1/2, z'
'-x+1/2, y+1/2, -z+1/2'
'-x, -y, -z'
'x, -y, z-1/2'
'-x+1/2, -y+1/2, -z'
'x+1/2, -y+1/2, z-1/2'

loop_
_atom_site_label
_atom_site_type_symbol
_atom_site_fract_x
_atom_site_fract_y
_atom_site_fract_z
_atom_site_U_iso_or_equiv
_atom_site_adp_type
_atom_site_occupancy
_atom_site_symmetry_multiplicity
_atom_site_calc_flag
_atom_site_refinement_flags
_atom_site_disorder_assembly
_atom_site_disorder_group
Pd Pd 0.265558(14) 0.212249(19) 0.614761(11) 0.03065(11) Uani 1 1 d . . .
O O 0.35835(15) 0.32063(18) 0.67378(11) 0.0353(5) Uani 1 1 d . . .
C14 C -0.0085(3) 0.2943(4) 0.4119(2) 0.0637(14) Uani 1 1 d . . .
H14 H -0.0489 0.3354 0.3809 0.076 Uiso 1 1 calc . . .
N1 N 0.34678(16) 0.1073(2) 0.67621(12) 0.0288(5) Uani 1 1 d . . .
N2 N 0.19062(19) 0.3212(3) 0.55436(14) 0.0370(6) Uani 1 1 d . . .
C3 C 0.42389(19) 0.1504(2) 0.71246(14) 0.0279(6) Uani 1 1 d . . .
C1 C 0.5000 0.3265(4) 0.7500 0.0319(9) Uani 1 2 d S . .
H1 H 0.5000 0.4015 0.7500 0.038 Uiso 1 2 calc S . .
C6 C 0.2881(2) -0.0537(3) 0.72361(16) 0.0383(8) Uani 1 1 d . . .
C5 C 0.3337(2) -0.0101(2) 0.67610(15) 0.0323(7) Uani 1 1 d . . .
H5A H 0.3921 -0.0445 0.6848 0.039 Uiso 1 1 calc . . .
H5B H 0.2980 -0.0317 0.6338 0.039 Uiso 1 1 calc . . .
C4 C 0.5000 0.0962(3) 0.7500 0.0313(9) Uani 1 2 d S . .
H2 H 0.5000 0.0212 0.7500 0.038 Uiso 1 2 calc S . .
C2 C 0.4259(2) 0.2727(2) 0.71068(16) 0.0309(7) Uani 1 1 d . . .
C10 C 0.1797(2) 0.1066(3) 0.55763(17) 0.0416(8) Uani 1 1 d . . .
H10A H 0.2131 0.0561 0.5400 0.050 Uiso 1 1 calc . . .
H10B H 0.1488 0.0660 0.5821 0.050 Uiso 1 1 calc . . .
C8 C 0.1997(3) 0.0028(3) 0.7169(2) 0.0498(9) Uani 1 1 d . . .
H8A H 0.1606 -0.0051 0.6742 0.075 Uiso 1 1 calc . . .
H8B H 0.2105 0.0780 0.7265 0.075 Uiso 1 1 calc . . .
H8C H 0.1717 -0.0287 0.7458 0.075 Uiso 1 1 calc . . .
C13 C 0.0615(2) 0.3459(3) 0.45975(18) 0.0496(10) Uani 1 1 d . . .
C12 C 0.1204(2) 0.2792(3) 0.50564(17) 0.0392(8) Uani 1 1 d . . .
C9 C 0.2705(3) -0.1736(3) 0.7098(2) 0.0599(11) Uani 1 1 d . . .
H9A H 0.3264 -0.2095 0.7135 0.090 Uiso 1 1 calc . . .
H9B H 0.2304 -0.1826 0.6675 0.090 Uiso 1 1 calc . . .
H9C H 0.2438 -0.2040 0.7396 0.090 Uiso 1 1 calc . . .
C19 C 0.0777(3) 0.4578(4) 0.4652(2) 0.0595(11) Uani 1 1 d . . .
H19 H 0.0403 0.5047 0.4360 0.071 Uiso 1 1 calc . . .
C18 C 0.1476(3) 0.4975(3) 0.5128(2) 0.0574(11) Uani 1 1 d . . .
H18 H 0.1585 0.5714 0.5159 0.069 Uiso 1 1 calc . . .
C17 C 0.2041(2) 0.4266(3) 0.55792(18) 0.0481(9) Uani 1 1 d . . .
H17 H 0.2515 0.4547 0.5906 0.058 Uiso 1 1 calc . . .
C11 C 0.1119(2) 0.1656(3) 0.50471(16) 0.0402(8) Uani 1 1 d . . .
C16 C 0.0429(3) 0.1222(4) 0.45712(18) 0.0562(11) Uani 1 1 d . . .
H16 H 0.0354 0.0477 0.4555 0.067 Uiso 1 1 calc . . .
C7 C 0.3480(3) -0.0410(4) 0.7919(2) 0.0735(14) Uani 1 1 d . . .
H7A H 0.4051 -0.0747 0.7967 0.110 Uiso 1 1 calc . . .
H7B H 0.3197 -0.0746 0.8199 0.110 Uiso 1 1 calc . . .
H7C H 0.3569 0.0343 0.8020 0.110 Uiso 1 1 calc . . .
O1 O -0.1526(4) 0.1284(4) 0.5916(3) 0.152(2) Uani 1 1 d . . .
C20 C -0.0869(6) 0.1043(4) 0.6481(3) 0.102(2) Uani 1 1 d . . .
H20A H -0.0683 0.0296 0.6485 0.122 Uiso 1 1 calc . . .
H20B H -0.1094 0.1161 0.6839 0.122 Uiso 1 1 calc . . .
C15 C -0.0166(3) 0.1850(5) 0.4111(2) 0.0666(13) Uani 1 1 d . . .
H15 H -0.0625 0.1521 0.3793 0.080 Uiso 1 1 calc . . .
C22 C -0.0463(8) 0.2493(7) 0.5988(6) 0.131(3) Uani 1 1 d . . .
H22A H -0.0532 0.3209 0.6143 0.157 Uiso 1 1 calc . . .
H22B H -0.0041 0.2531 0.5745 0.157 Uiso 1 1 calc . . .
C21 C -0.0139(5) 0.1744(9) 0.6516(6) 0.162(4) Uani 1 1 d . . .
H21A H 0.0375 0.1341 0.6478 0.194 Uiso 1 1 calc . . .
H21B H 0.0039 0.2130 0.6916 0.194 Uiso 1 1 calc . . .
C23 C -0.1261(8) 0.2116(7) 0.5625(5) 0.151(4) Uani 1 1 d . . .
H23A H -0.1210 0.1880 0.5220 0.181 Uiso 1 1 calc . . .
H23B H -0.1706 0.2688 0.5546 0.181 Uiso 1 1 calc . . .

loop_
_atom_site_aniso_label
_atom_site_aniso_U_11
_atom_site_aniso_U_22
_atom_site_aniso_U_33
_atom_site_aniso_U_23
_atom_site_aniso_U_13
_atom_site_aniso_U_12
Pd 0.02365(15) 0.03669(17) 0.02912(15) 0.00190(9) 0.00441(10) 0.00202(9)
O 0.0268(11) 0.0324(11) 0.0413(13) 0.0021(10) 0.0022(10) 0.0036(9)
C14 0.035(2) 0.115(4) 0.035(2) 0.020(2) 0.0004(17) 0.016(2)
N1 0.0240(12) 0.0309(13) 0.0295(12) -0.0010(10) 0.0053(10) -0.0018(10)
N2 0.0326(15) 0.0420(15) 0.0371(15) 0.0064(12) 0.0119(12) 0.0060(12)
C3 0.0256(14) 0.0281(15) 0.0298(15) -0.0006(12) 0.0082(12) -0.0003(12)
C1 0.026(2) 0.024(2) 0.042(3) 0.000 0.0066(19) 0.000
C6 0.0339(16) 0.0350(17) 0.0433(19) 0.0047(14) 0.0078(14) -0.0049(14)
C5 0.0261(14) 0.0322(16) 0.0337(16) -0.0057(13) 0.0019(12) -0.0010(12)
C4 0.028(2) 0.026(2) 0.037(2) 0.000 0.0046(18) 0.000
C2 0.0271(16) 0.0338(17) 0.0315(16) 0.0012(12) 0.0086(13) 0.0031(12)
C10 0.0362(18) 0.048(2) 0.0348(17) -0.0022(15) 0.0020(14) -0.0032(15)
C8 0.051(2) 0.0400(19) 0.068(3) 0.0059(18) 0.0321(19) 0.0034(17)
C13 0.0380(19) 0.073(3) 0.0394(19) 0.0165(19) 0.0147(16) 0.0151(19)
C12 0.0263(16) 0.061(2) 0.0306(17) 0.0090(15) 0.0086(13) 0.0081(15)
C9 0.060(3) 0.038(2) 0.090(3) 0.006(2) 0.035(2) 0.0002(19)
C19 0.045(2) 0.081(3) 0.055(2) 0.029(2) 0.0198(19) 0.025(2)
C18 0.056(2) 0.053(2) 0.066(3) 0.021(2) 0.024(2) 0.015(2)
C17 0.044(2) 0.053(2) 0.049(2) 0.0081(18) 0.0152(17) 0.0015(17)
C11 0.0328(17) 0.055(2) 0.0313(17) -0.0035(16) 0.0074(14) -0.0006(16)
C16 0.050(2) 0.072(3) 0.038(2) -0.0081(19) 0.0005(17) -0.007(2)
C7 0.068(3) 0.107(4) 0.042(2) 0.010(2) 0.012(2) -0.037(3)
O1 0.126(4) 0.105(3) 0.200(6) 0.036(4) 0.016(4) -0.026(3)
C20 0.155(6) 0.065(3) 0.102(5) 0.015(3) 0.063(5) 0.009(4)
C15 0.050(3) 0.095(4) 0.043(2) 0.003(2) -0.0031(19) -0.002(3)
C22 0.163(8) 0.100(5) 0.181(10) -0.002(6) 0.128(8) -0.027(6)
C21 0.076(5) 0.160(7) 0.209(10) 0.039(8) -0.015(6) 0.003(5)
C23 0.176(10) 0.129(8) 0.130(8) 0.062(6) 0.019(7) 0.017(6)

loop_
_atom_type_symbol
_atom_type_description
_atom_type_scat_dispersion_real
_atom_type_scat_dispersion_imag
_atom_type_scat_source
Pd Pd -0.9988 1.0072 'International Tables Vol C Tables 4.2.6.8 and 6.1.1.4'
O O 0.0106 0.0060 'International Tables Vol C Tables 4.2.6.8 and 6.1.1.4'
N N 0.0061 0.0033 'International Tables Vol C Tables 4.2.6.8 and 6.1.1.4'
C C 0.0033 0.0016 'International Tables Vol C Tables 4.2.6.8 and 6.1.1.4'
H H 0.0000 0.0000 'International Tables Vol C Tables 4.2.6.8 and 6.1.1.4'

loop_
_geom_angle_atom_site_label_1
_geom_angle_atom_site_label_2
_geom_angle_atom_site_label_3
_geom_angle
_geom_angle_site_symmetry_1
_geom_angle_site_symmetry_3
_geom_angle_publ_flag
N2 Pd C10 83.05(15) . . ?
N2 Pd N1 177.01(11) . . ?
C10 Pd N1 99.43(14) . . ?
N2 Pd O 97.70(12) . . ?
C10 Pd O 178.38(12) . . ?
N1 Pd O 79.78(10) . . ?
C2 O Pd 112.3(2) . . ?
C15 C14 C13 120.4(4) . . ?
C3 N1 C5 119.7(2) . . ?
C3 N1 Pd 114.27(19) . . ?
C5 N1 Pd 125.26(19) . . ?
C17 N2 C12 119.5(3) . . ?
C17 N2 Pd 125.2(3) . . ?
C12 N2 Pd 115.3(2) . . ?
N1 C3 C4 127.7(3) . . ?
N1 C3 C2 113.9(2) . . ?
C4 C3 C2 118.4(3) . . ?
C2 C1 C2 122.6(4) 2_656 . ?
C8 C6 C7 108.3(4) . . ?
C8 C6 C9 109.2(3) . . ?
C7 C6 C9 108.5(3) . . ?
C8 C6 C5 111.8(3) . . ?
C7 C6 C5 111.7(3) . . ?
C9 C6 C5 107.3(3) . . ?
N1 C5 C6 116.1(3) . . ?
C3 C4 C3 122.5(4) 2_656 . ?
O C2 C1 123.3(3) . . ?
O C2 C3 117.7(3) . . ?
C1 C2 C3 118.9(3) . . ?
C11 C10 Pd 110.2(3) . . ?
C19 C13 C12 117.0(4) . . ?
C19 C13 C14 125.8(4) . . ?
C12 C13 C14 117.1(4) . . ?
N2 C12 C13 121.8(3) . . ?
N2 C12 C11 115.8(3) . . ?
C13 C12 C11 122.4(3) . . ?
C18 C19 C13 120.3(4) . . ?
C19 C18 C17 120.1(4) . . ?
N2 C17 C18 121.2(4) . . ?
C16 C11 C12 116.9(3) . . ?
C16 C11 C10 127.5(4) . . ?
C12 C11 C10 115.6(3) . . ?
C11 C16 C15 122.5(4) . . ?
C23 O1 C20 110.3(7) . . ?
O1 C20 C21 106.1(6) . . ?
C14 C15 C16 120.7(4) . . ?
C23 C22 C21 106.9(7) . . ?
C20 C21 C22 105.7(7) . . ?
C22 C23 O1 110.1(8) . . ?

loop_
_geom_bond_atom_site_label_1
_geom_bond_atom_site_label_2
_geom_bond_distance
_geom_bond_site_symmetry_2
_geom_bond_publ_flag
Pd N2 2.006(3) . ?
Pd C10 2.018(4) . ?
Pd N1 2.023(3) . ?
Pd O 2.110(2) . ?
O C2 1.267(4) . ?
C14 C15 1.359(7) . ?
C14 C13 1.420(6) . ?
N1 C3 1.337(4) . ?
N1 C5 1.470(4) . ?
N2 C17 1.321(5) . ?
N2 C12 1.383(5) . ?
C3 C4 1.396(4) . ?
C3 C2 1.517(4) . ?
C1 C2 1.387(4) 2_656 ?
C1 C2 1.387(4) . ?
C6 C8 1.514(5) . ?
C6 C7 1.523(5) . ?
C6 C9 1.525(5) . ?
C6 C5 1.538(5) . ?
C4 C3 1.396(4) 2_656 ?
C10 C11 1.506(5) . ?
C13 C19 1.408(6) . ?
C13 C12 1.411(5) . ?
C12 C11 1.413(6) . ?
C19 C18 1.356(6) . ?
C18 C17 1.417(5) . ?
C11 C16 1.366(5) . ?
C16 C15 1.389(6) . ?
O1 C23 1.348(10) . ?
O1 C20 1.386(8) . ?
C20 C21 1.417(10) . ?
C22 C23 1.342(12) . ?
C22 C21 1.457(14) . ?

loop_
_geom_torsion_atom_site_label_1
_geom_torsion_atom_site_label_2
_geom_torsion_atom_site_label_3
_geom_torsion_atom_site_label_4
_geom_torsion
_geom_torsion_site_symmetry_1
_geom_torsion_site_symmetry_2
_geom_torsion_site_symmetry_3
_geom_torsion_site_symmetry_4
_geom_torsion_publ_flag
N2 Pd O C2 -167.5(2) . . . . ?
C10 Pd O C2 -50(4) . . . . ?
N1 Pd O C2 10.9(2) . . . . ?
N2 Pd N1 C3 19(2) . . . . ?
C10 Pd N1 C3 165.7(2) . . . . ?
O Pd N1 C3 -12.9(2) . . . . ?
N2 Pd N1 C5 -150(2) . . . . ?
C10 Pd N1 C5 -4.2(3) . . . . ?
O Pd N1 C5 177.3(3) . . . . ?
C10 Pd N2 C17 -179.3(3) . . . . ?
N1 Pd N2 C17 -33(2) . . . . ?
O Pd N2 C17 -0.8(3) . . . . ?
C10 Pd N2 C12 0.2(3) . . . . ?
N1 Pd N2 C12 147(2) . . . . ?
O Pd N2 C12 178.8(2) . . . . ?
C5 N1 C3 C4 3.7(5) . . . . ?
Pd N1 C3 C4 -166.7(2) . . . . ?
C5 N1 C3 C2 -176.7(3) . . . . ?
Pd N1 C3 C2 12.8(3) . . . . ?
C3 N1 C5 C6 92.4(3) . . . . ?
Pd N1 C5 C6 -98.3(3) . . . . ?
C8 C6 C5 N1 53.3(4) . . . . ?
C7 C6 C5 N1 -68.2(4) . . . . ?
C9 C6 C5 N1 172.9(3) . . . . ?
N1 C3 C4 C3 -178.0(4) . . . 2_656 ?
C2 C3 C4 C3 2.44(19) . . . 2_656 ?
Pd O C2 C1 174.0(2) . . . . ?
Pd O C2 C3 -7.3(4) . . . . ?
C2 C1 C2 O -178.9(4) 2_656 . . . ?
C2 C1 C2 C3 2.47(19) 2_656 . . . ?
N1 C3 C2 O -3.4(4) . . . . ?
C4 C3 C2 O 176.2(3) . . . . ?
N1 C3 C2 C1 175.4(3) . . . . ?
C4 C3 C2 C1 -5.0(4) . . . . ?
N2 Pd C10 C11 0.3(3) . . . . ?
N1 Pd C10 C11 -178.1(3) . . . . ?
O Pd C10 C11 -117(4) . . . . ?
C15 C14 C13 C19 179.1(5) . . . . ?
C15 C14 C13 C12 -0.4(6) . . . . ?
C17 N2 C12 C13 -0.9(5) . . . . ?
Pd N2 C12 C13 179.5(3) . . . . ?
C17 N2 C12 C11 178.8(3) . . . . ?
Pd N2 C12 C11 -0.7(4) . . . . ?
C19 C13 C12 N2 0.7(5) . . . . ?
C14 C13 C12 N2 -179.8(4) . . . . ?
C19 C13 C12 C11 -179.1(4) . . . . ?
C14 C13 C12 C11 0.4(5) . . . . ?
C12 C13 C19 C18 0.2(6) . . . . ?
C14 C13 C19 C18 -179.2(4) . . . . ?
C13 C19 C18 C17 -0.8(7) . . . . ?
C12 N2 C17 C18 0.3(6) . . . . ?
Pd N2 C17 C18 179.8(3) . . . . ?
C19 C18 C17 N2 0.6(6) . . . . ?
N2 C12 C11 C16 179.8(3) . . . . ?
C13 C12 C11 C16 -0.5(5) . . . . ?
N2 C12 C11 C10 1.0(4) . . . . ?
C13 C12 C11 C10 -179.3(3) . . . . ?
Pd C10 C11 C16 -179.4(3) . . . . ?
Pd C10 C11 C12 -0.7(4) . . . . ?
C12 C11 C16 C15 0.4(6) . . . . ?
C10 C11 C16 C15 179.1(4) . . . . ?
C23 O1 C20 C21 -3.1(10) . . . . ?
C13 C14 C15 C16 0.3(8) . . . . ?
C11 C16 C15 C14 -0.4(8) . . . . ?
O1 C20 C21 C22 7.7(10) . . . . ?
C23 C22 C21 C20 -9.8(12) . . . . ?
C21 C22 C23 O1 8.2(12) . . . . ?
C20 O1 C23 C22 -3.4(11) . . . . ?
